data_4067464
loop_
_publ_author_name
'Franken, Andreas'
'McGrath, Thomas D.'
'Stone, F. Gordon A.'

_publ_section_title
;
 Toward Supramolecular Assembly of 10-Vertex {closo-2,1,10-FeC2B7}
 Clusters: Intramolecular Imidate Formation and Polymetallic, Polycluster
 Species
;
_journal_issue 10
_journal_name_full Organometallics
_journal_page_first 2234
_journal_paper_doi 10.1021/om900970x
_journal_volume 29
_journal_year 2010
_chemical_formula_sum 'C11 H15 B7 Fe N2 O3'
_chemical_formula_weight 354.77
_chemical_name_systematic
; 
 ? 
;
_space_group_IT_number 15
_symmetry_cell_setting monoclinic
_symmetry_space_group_name_Hall '-C 2yc'
_symmetry_space_group_name_H-M 'C 1 2/c 1'
_atom_sites_solution_hydrogens geom
_atom_sites_solution_primary direct
_atom_sites_solution_secondary difmap
_audit_creation_method SHELXL-97
_cell_angle_alpha 90.00
_cell_angle_beta 90.621(4)
_cell_angle_gamma 90.00
_cell_formula_units_Z 8
_cell_length_a 33.190(8)
_cell_length_b 7.6030(16)
_cell_length_c 12.716(3)
_cell_measurement_reflns_used 3635
_cell_measurement_temperature 110(2)
_cell_measurement_theta_max 25.84
_cell_measurement_theta_min 2.46
_cell_volume 3208.6(13)
_computing_cell_refinement 'Bruker APEX2 (Bruker, 2003)'
_computing_data_collection 'Bruker APEX2 (Bruker, 2003)'
_computing_data_reduction 'Bruker APEX2 (Bruker, 2003)'
_computing_molecular_graphics 'Bruker SHELXTL (Bruker, 2001)'
_computing_publication_material 'Bruker SHELXTL (Bruker, 2001)'
_computing_structure_refinement 'Bruker SHELXTL (Bruker, 2001)'
_computing_structure_solution 'Bruker SHELXTL (Bruker, 2001)'
_diffrn_ambient_temperature 110(2)
_diffrn_measured_fraction_theta_full 0.999
_diffrn_measured_fraction_theta_max 0.998
_diffrn_measurement_device_type 'Bruker-Nonius X8 APEX CCD area detector'
_diffrn_measurement_method 'phi and omega scans'
_diffrn_radiation_monochromator graphite
_diffrn_radiation_source 'fine-focus sealed tube'
_diffrn_radiation_type MoK\a
_diffrn_radiation_wavelength 0.71073
_diffrn_reflns_av_R_equivalents 0.1025
_diffrn_reflns_av_sigmaI/netI 0.0534
_diffrn_reflns_limit_h_max 39
_diffrn_reflns_limit_h_min -39
_diffrn_reflns_limit_k_max 9
_diffrn_reflns_limit_k_min -9
_diffrn_reflns_limit_l_max 15
_diffrn_reflns_limit_l_min -15
_diffrn_reflns_number 25595
_diffrn_reflns_theta_full 25.00
_diffrn_reflns_theta_max 25.27
_diffrn_reflns_theta_min 3.18
_exptl_absorpt_coefficient_mu 0.950
_exptl_absorpt_correction_T_max 0.8913
_exptl_absorpt_correction_T_min 0.8183
_exptl_absorpt_correction_type multi-scan
_exptl_absorpt_process_details 'SADABS (Bruker, 2003)'
_exptl_crystal_colour orange
_exptl_crystal_density_diffrn 1.469
_exptl_crystal_density_method 'not measured'
_exptl_crystal_description block
_exptl_crystal_F_000 1440
_exptl_crystal_size_max 0.22
_exptl_crystal_size_mid 0.19
_exptl_crystal_size_min 0.12
_refine_diff_density_max 0.880
_refine_diff_density_min -0.299
_refine_diff_density_rms 0.088
_refine_ls_extinction_method none
_refine_ls_goodness_of_fit_ref 1.038
_refine_ls_hydrogen_treatment constr
_refine_ls_matrix_type full
_refine_ls_number_parameters 217
_refine_ls_number_reflns 2907
_refine_ls_number_restraints 0
_refine_ls_restrained_S_all 1.038
_refine_ls_R_factor_all 0.0662
_refine_ls_R_factor_gt 0.0414
_refine_ls_shift/su_max 0.000
_refine_ls_shift/su_mean 0.000
_refine_ls_structure_factor_coef Fsqd
_refine_ls_weighting_details 'calc w=1/[\s^2^(Fo^2^)+(0.0500P)^2^+5.5841P] where P=(Fo^2^+2Fc^2^)/3'
_refine_ls_weighting_scheme calc
_refine_ls_wR_factor_gt 0.0935
_refine_ls_wR_factor_ref 0.1053
_reflns_number_gt 2224
_reflns_number_total 2907
_reflns_threshold_expression >2sigma(I)
_cod_data_source_file om900970x_si_001.cif
_cod_data_source_block 3e
_cod_original_sg_symbol_H-M C2/c
_cod_database_code 4067464

loop_
_symmetry_equiv_pos_as_xyz
'x, y, z'
'-x, y, -z+1/2'
'x+1/2, y+1/2, z'
'-x+1/2, y+1/2, -z+1/2'
'-x, -y, -z'
'x, -y, z-1/2'
'-x+1/2, -y+1/2, -z'
'x+1/2, -y+1/2, z-1/2'

loop_
_atom_site_label
_atom_site_type_symbol
_atom_site_fract_x
_atom_site_fract_y
_atom_site_fract_z
_atom_site_U_iso_or_equiv
_atom_site_adp_type
_atom_site_occupancy
_atom_site_symmetry_multiplicity
_atom_site_calc_flag
_atom_site_refinement_flags
C1 C 0.13134(9) 0.2798(4) -0.0654(2) 0.0155(7) Uani 1 1 d .
O1 O 0.16944(6) 0.3524(3) -0.03715(15) 0.0167(5) Uani 1 1 d .
C2 C 0.16568(9) 0.4736(4) 0.0401(2) 0.0152(7) Uani 1 1 d .
N1 N 0.12942(7) 0.5049(3) 0.06949(19) 0.0176(6) Uani 1 1 d .
H1 H 0.1246 0.5861 0.1170 0.021 Uiso 1 1 calc R
Fe2 Fe 0.084604(12) 0.36757(6) 0.00624(3) 0.01440(16) Uani 1 1 d .
B3 B 0.11370(10) 0.1040(5) -0.0136(3) 0.0166(8) Uani 1 1 d .
H3 H 0.1287 0.0319 0.0530 0.020 Uiso 1 1 calc R
B4 B 0.12944(10) 0.1318(5) -0.1544(3) 0.0170(8) Uani 1 1 d .
H4 H 0.1567 0.0832 -0.1965 0.020 Uiso 1 1 calc R
B5 B 0.10296(11) 0.3490(5) -0.1610(3) 0.0175(8) Uani 1 1 d .
H5 H 0.1098 0.4683 -0.2093 0.021 Uiso 1 1 calc R
B6 B 0.05855(10) 0.1086(5) -0.0269(3) 0.0197(8) Uani 1 1 d .
H6 H 0.0390 0.0600 0.0383 0.024 Uiso 1 1 calc R
B7 B 0.08955(11) -0.0168(5) -0.1202(3) 0.0219(8) Uani 1 1 d .
H7 H 0.0942 -0.1622 -0.1270 0.026 Uiso 1 1 calc R
B8 B 0.08183(11) 0.1552(5) -0.2233(3) 0.0229(9) Uani 1 1 d .
H8 H 0.0803 0.1461 -0.3112 0.027 Uiso 1 1 calc R
B9 B 0.05066(11) 0.2859(5) -0.1337(3) 0.0216(8) Uani 1 1 d .
H9 H 0.0249 0.3763 -0.1526 0.026 Uiso 1 1 calc R
C10 C 0.04745(10) 0.0747(5) -0.1490(3) 0.0240(8) Uani 1 1 d .
H10 H 0.0210 0.0071 -0.1757 0.029 Uiso 1 1 calc R
C3 C 0.05205(9) 0.5534(5) -0.0131(2) 0.0187(7) Uani 1 1 d .
O3 O 0.03066(7) 0.6692(3) -0.02717(18) 0.0262(6) Uani 1 1 d .
C4 C 0.06005(9) 0.3212(4) 0.1283(2) 0.0186(7) Uani 1 1 d .
O4 O 0.04376(7) 0.2896(3) 0.20473(17) 0.0262(5) Uani 1 1 d .
N20 N 0.31204(8) 0.7705(4) 0.1865(2) 0.0270(7) Uani 1 1 d .
H20 H 0.3118 0.8465 0.2387 0.032 Uiso 1 1 calc R
H21 H 0.3349 0.7429 0.1563 0.032 Uiso 1 1 calc R
C21 C 0.20361(9) 0.5482(4) 0.0785(2) 0.0158(7) Uani 1 1 d .
C22 C 0.24039(9) 0.5035(4) 0.0322(2) 0.0161(7) Uani 1 1 d .
H22 H 0.2406 0.4227 -0.0248 0.019 Uiso 1 1 calc R
C23 C 0.27620(9) 0.5751(4) 0.0680(2) 0.0175(7) Uani 1 1 d .
H23 H 0.3007 0.5429 0.0354 0.021 Uiso 1 1 calc R
C24 C 0.27680(9) 0.6953(4) 0.1523(2) 0.0186(7) Uani 1 1 d .
C25 C 0.24008(10) 0.7382(4) 0.1998(2) 0.0221(7) Uani 1 1 d .
H25 H 0.2399 0.8169 0.2578 0.027 Uiso 1 1 calc R
C26 C 0.20429(10) 0.6678(4) 0.1634(2) 0.0212(7) Uani 1 1 d .
H26 H 0.1797 0.7002 0.1959 0.025 Uiso 1 1 calc R

loop_
_atom_site_aniso_label
_atom_site_aniso_U_11
_atom_site_aniso_U_22
_atom_site_aniso_U_33
_atom_site_aniso_U_23
_atom_site_aniso_U_13
_atom_site_aniso_U_12
C1 0.0169(15) 0.0140(17) 0.0157(15) 0.0016(13) 0.0017(12) -0.0014(13)
O1 0.0155(11) 0.0180(12) 0.0169(11) -0.0049(9) 0.0036(8) -0.0021(9)
C2 0.0256(17) 0.0071(16) 0.0130(15) 0.0020(13) 0.0016(12) -0.0003(13)
N1 0.0203(14) 0.0162(14) 0.0165(13) -0.0050(11) 0.0032(11) -0.0012(11)
Fe2 0.0161(2) 0.0137(3) 0.0135(2) 0.00016(19) 0.00236(16) 0.00040(18)
B3 0.0185(17) 0.0137(19) 0.0177(17) 0.0007(15) 0.0031(14) 0.0005(14)
B4 0.0204(18) 0.0135(19) 0.0172(18) 0.0011(15) 0.0032(14) -0.0016(15)
B5 0.0240(19) 0.016(2) 0.0130(17) -0.0002(15) 0.0029(14) 0.0044(15)
B6 0.0179(18) 0.017(2) 0.0246(19) -0.0008(16) 0.0025(15) -0.0025(15)
B7 0.022(2) 0.018(2) 0.025(2) -0.0037(17) 0.0039(16) -0.0067(16)
B8 0.026(2) 0.022(2) 0.0200(19) -0.0058(16) -0.0005(16) 0.0013(16)
B9 0.0207(19) 0.027(2) 0.0170(18) -0.0043(17) 0.0004(15) 0.0005(17)
C10 0.0245(18) 0.0238(19) 0.0237(17) -0.0062(15) -0.0021(14) -0.0050(15)
C3 0.0183(16) 0.0213(19) 0.0168(16) 0.0006(14) 0.0055(13) -0.0054(15)
O3 0.0258(13) 0.0167(13) 0.0363(14) 0.0040(11) 0.0040(10) 0.0025(10)
C4 0.0176(16) 0.0169(18) 0.0212(17) -0.0028(14) -0.0029(14) 0.0031(13)
O4 0.0344(13) 0.0275(14) 0.0168(12) 0.0030(11) 0.0076(10) -0.0005(11)
N20 0.0242(15) 0.0225(17) 0.0343(16) -0.0111(13) -0.0022(12) -0.0015(12)
C21 0.0207(16) 0.0114(17) 0.0152(15) 0.0023(13) 0.0011(12) 0.0000(13)
C22 0.0222(17) 0.0116(17) 0.0144(15) 0.0002(13) -0.0001(13) 0.0030(13)
C23 0.0198(16) 0.0116(16) 0.0212(16) 0.0030(13) 0.0013(13) 0.0036(13)
C24 0.0231(17) 0.0114(17) 0.0211(16) 0.0051(14) -0.0050(13) -0.0008(13)
C25 0.0297(18) 0.0158(18) 0.0209(17) -0.0032(14) 0.0002(14) -0.0013(14)
C26 0.0226(17) 0.0210(19) 0.0201(17) -0.0034(14) 0.0041(13) -0.0008(14)

loop_
_atom_type_symbol
_atom_type_description
_atom_type_scat_dispersion_real
_atom_type_scat_dispersion_imag
_atom_type_scat_source
C C 0.0033 0.0016 'International Tables Vol C Tables 4.2.6.8 and 6.1.1.4'
H H 0.0000 0.0000 'International Tables Vol C Tables 4.2.6.8 and 6.1.1.4'
B B 0.0013 0.0007 'International Tables Vol C Tables 4.2.6.8 and 6.1.1.4'
Fe Fe 0.3463 0.8444 'International Tables Vol C Tables 4.2.6.8 and 6.1.1.4'
N N 0.0061 0.0033 'International Tables Vol C Tables 4.2.6.8 and 6.1.1.4'
O O 0.0106 0.0060 'International Tables Vol C Tables 4.2.6.8 and 6.1.1.4'

loop_
_geom_angle_atom_site_label_1
_geom_angle_atom_site_label_2
_geom_angle_atom_site_label_3
_geom_angle
O1 C1 B4 118.7(2)
O1 C1 B3 123.2(2)
B4 C1 B3 72.1(2)
O1 C1 B5 124.9(3)
B4 C1 B5 71.3(2)
B3 C1 B5 111.6(3)
O1 C1 Fe2 117.7(2)
B4 C1 Fe2 123.6(2)
B3 C1 Fe2 78.16(17)
B5 C1 Fe2 77.13(17)
C2 O1 C1 111.0(2)
N1 C2 O1 115.5(3)
N1 C2 C21 129.6(3)
O1 C2 C21 114.9(3)
C2 N1 Fe2 119.1(2)
C2 N1 H1 120.5
Fe2 N1 H1 120.5
C3 Fe2 C4 89.68(14)
C3 Fe2 C1 134.02(13)
C4 Fe2 C1 135.72(13)
C3 Fe2 N1 95.11(13)
C4 Fe2 N1 95.64(12)
C1 Fe2 N1 76.68(12)
C3 Fe2 B9 78.93(15)
C4 Fe2 B9 114.40(14)
C1 Fe2 B9 85.83(13)
N1 Fe2 B9 149.15(12)
C3 Fe2 B6 116.48(14)
C4 Fe2 B6 78.92(14)
C1 Fe2 B6 85.18(13)
N1 Fe2 B6 147.70(12)
B9 Fe2 B6 52.34(14)
C3 Fe2 B5 95.16(13)
C4 Fe2 B5 161.10(14)
C1 Fe2 B5 45.19(12)
N1 Fe2 B5 102.09(12)
B9 Fe2 B5 49.27(13)
B6 Fe2 B5 82.58(14)
C3 Fe2 B3 161.63(14)
C4 Fe2 B3 97.00(13)
C1 Fe2 B3 44.50(12)
N1 Fe2 B3 101.20(12)
B9 Fe2 B3 82.73(14)
B6 Fe2 B3 48.98(13)
B5 Fe2 B3 73.31(13)
C1 B3 B7 105.9(2)
C1 B3 B6 108.3(2)
B7 B3 B6 60.64(19)
C1 B3 B4 53.80(18)
B7 B3 B4 58.09(18)
B6 B3 B4 101.3(2)
C1 B3 Fe2 57.34(15)
B7 B3 Fe2 110.4(2)
B6 B3 Fe2 64.10(16)
B4 B3 Fe2 97.53(19)
C1 B3 H3 123.9
B7 B3 H3 120.3
B6 B3 H3 120.8
B4 B3 H3 130.4
Fe2 B3 H3 122.8
C1 B4 B7 107.2(2)
C1 B4 B8 107.6(3)
B7 B4 B8 62.4(2)
C1 B4 B5 54.88(19)
B7 B4 B5 102.6(2)
B8 B4 B5 58.94(19)
C1 B4 B3 54.14(18)
B7 B4 B3 59.14(19)
B8 B4 B3 102.8(2)
B5 B4 B3 90.4(2)
C1 B4 H4 123.1
B7 B4 H4 120.7
B8 B4 H4 120.5
B5 B4 H4 130.6
B3 B4 H4 130.7
C1 B5 B8 106.5(3)
C1 B5 B9 108.5(2)
B8 B5 B9 60.5(2)
C1 B5 B4 53.86(18)
B8 B5 B4 58.74(19)
B9 B5 B4 101.8(2)
C1 B5 Fe2 57.68(15)
B8 B5 Fe2 111.2(2)
B9 B5 Fe2 64.32(15)
B4 B5 Fe2 98.43(18)
C1 B5 H5 123.8
B8 B5 H5 119.9
B9 B5 H5 120.8
B4 B5 H5 129.9
Fe2 B5 H5 122.2
C10 B6 B3 107.6(3)
C10 B6 B7 54.6(2)
B3 B6 B7 59.16(19)
C10 B6 B9 53.6(2)
B3 B6 B9 101.9(2)
B7 B6 B9 88.9(2)
C10 B6 Fe2 114.5(2)
B3 B6 Fe2 66.92(16)
B7 B6 Fe2 111.5(2)
B9 B6 Fe2 63.72(16)
C10 B6 H6 122.1
B3 B6 H6 120.7
B7 B6 H6 129.6
B9 B6 H6 132.5
Fe2 B6 H6 112.6
C10 B7 B4 108.4(3)
C10 B7 B3 109.1(3)
B4 B7 B3 62.78(19)
C10 B7 B6 55.3(2)
B4 B7 B6 104.4(3)
B3 B7 B6 60.21(19)
C10 B7 B8 54.7(2)
B4 B7 B8 59.1(2)
B3 B7 B8 103.1(2)
B6 B7 B8 91.0(2)
C10 B7 H7 122.2
B4 B7 H7 119.9
B3 B7 H7 119.8
B6 B7 H7 129.7
B8 B7 H7 130.9
C10 B8 B4 107.4(3)
C10 B8 B5 109.0(3)
B4 B8 B5 62.3(2)
C10 B8 B9 55.6(2)
B4 B8 B9 104.3(2)
B5 B8 B9 60.4(2)
C10 B8 B7 54.2(2)
B4 B8 B7 58.53(19)
B5 B8 B7 102.3(2)
B9 B8 B7 91.0(2)
C10 B8 H8 122.5
B4 B8 H8 120.5
B5 B8 H8 120.0
B9 B8 H8 129.2
B7 B8 H8 131.4
C10 B9 B5 107.3(3)
C10 B9 B8 55.0(2)
B5 B9 B8 59.03(19)
C10 B9 B6 53.2(2)
B5 B9 B6 101.2(2)
B8 B9 B6 89.2(2)
C10 B9 Fe2 114.3(2)
B5 B9 Fe2 66.41(16)
B8 B9 Fe2 111.7(2)
B6 B9 Fe2 63.95(15)
C10 B9 H9 122.2
B5 B9 H9 121.2
B8 B9 H9 129.1
B6 B9 H9 132.6
Fe2 B9 H9 112.7
B7 C10 B8 71.1(2)
B7 C10 B6 70.1(2)
B8 C10 B6 110.4(3)
B7 C10 B9 110.3(3)
B8 C10 B9 69.4(2)
B6 C10 B9 73.3(2)
B7 C10 H10 125.2
B8 C10 H10 125.5
B6 C10 H10 124.1
B9 C10 H10 124.5
O3 C3 Fe2 178.1(3)
O4 C4 Fe2 178.4(3)
C24 N20 H20 120.0
C24 N20 H21 120.0
H20 N20 H21 120.0
C22 C21 C26 118.1(3)
C22 C21 C2 121.1(3)
C26 C21 C2 120.9(3)
C23 C22 C21 121.1(3)
C23 C22 H22 119.5
C21 C22 H22 119.5
C22 C23 C24 120.8(3)
C22 C23 H23 119.6
C24 C23 H23 119.6
N20 C24 C25 120.6(3)
N20 C24 C23 121.2(3)
C25 C24 C23 118.2(3)
C26 C25 C24 120.9(3)
C26 C25 H25 119.5
C24 C25 H25 119.5
C25 C26 C21 120.9(3)
C25 C26 H26 119.5
C21 C26 H26 119.5

loop_
_geom_bond_atom_site_label_1
_geom_bond_atom_site_label_2
_geom_bond_distance
C1 O1 1.422(3)
C1 B4 1.597(5)
C1 B3 1.604(5)
C1 B5 1.617(4)
C1 Fe2 1.926(3)
O1 C2 1.354(3)
C2 N1 1.286(4)
C2 C21 1.460(4)
N1 Fe2 1.981(3)
N1 H1 0.8800
Fe2 C3 1.794(4)
Fe2 C4 1.796(3)
Fe2 B9 2.186(4)
Fe2 B6 2.190(4)
Fe2 B5 2.222(3)
Fe2 B3 2.240(4)
B3 B7 1.817(5)
B3 B6 1.837(5)
B3 B4 1.883(5)
B3 H3 1.1200
B4 B7 1.797(5)
B4 B8 1.808(5)
B4 B5 1.873(5)
B4 H4 1.1200
B5 B8 1.811(5)
B5 B9 1.838(5)
B5 H5 1.1200
B6 C10 1.613(5)
B6 B7 1.845(5)
B6 B9 1.930(5)
B6 H6 1.1200
B7 C10 1.600(5)
B7 B8 1.867(5)
B7 H7 1.1200
B8 C10 1.611(5)
B8 B9 1.839(5)
B8 H8 1.1200
B9 C10 1.621(5)
B9 H9 1.1200
C10 H10 1.0699
C3 O3 1.144(4)
C4 O4 1.143(4)
N20 C24 1.368(4)
N20 H20 0.8800
N20 H21 0.8800
C21 C22 1.403(4)
C21 C26 1.411(4)
C22 C23 1.380(4)
C22 H22 0.9500
C23 C24 1.409(4)
C23 H23 0.9500
C24 C25 1.404(4)
C25 C26 1.378(4)
C25 H25 0.9500
C26 H26 0.9500
